data_7233777
loop_
_publ_author_name
'Naoyuki Komuro'
'Masayoshi Mikami'
'Yasuo Shimomura'
'Erica G. Bithell'
'Anthony K. Cheetham'

_publ_section_title
;
 Synthesis, structure and optical properties of europium doped calcium
 barium phosphate - a novel phosphor for solid-state lighting
;
_journal_name_full 'Journal of Materials Chemistry C'
_journal_page_first 6084
_journal_page_last 6089
_journal_paper_doi 10.1039/C4TC00732H
_journal_volume 2
_journal_year 2014
_chemical_formula_sum 'Ba Ca6 O17 P4'
_chemical_formula_weight 773.69
_space_group_IT_number 12
_space_group_name_Hall '-C 2y'
_space_group_name_H-M_alt 'C 1 2/m 1'
_symmetry_cell_setting monoclinic
_symmetry_Int_Tables_number 12
_symmetry_space_group_name_H-M 'C 1 2/m 1'
_cell_angle_alpha 90
_cell_angle_beta 134.44200
_cell_angle_gamma 90
_cell_formula_units_Z 2
_cell_length_a 12.30304
_cell_length_b 7.10454
_cell_length_c 11.71603
_cell_measurement_temperature 294
_cell_volume 731.143
_diffrn_ambient_temperature 294
_diffrn_measurement_device 'multi analyzing crystal detectors MACs'
_diffrn_radiation_type synchrotron
_diffrn_radiation_wavelength 0.82713
_pd_phase_name Ca6BaP4O17
_cod_data_source_file J-Mater-Chem-C-2014-2-6084.cif
_cod_data_source_block Ca6BaP4O17
_cod_original_sg_symbol_H-M 'C 2/m'
_cod_original_formula_sum 'Ca6 Ba P4 O17'
_cod_database_code 7233777

loop_
_symmetry_equiv_pos_as_xyz
'x, y, z'
'-x, -y, -z'
'-x, y, -z'
'x, -y, z'
'x+1/2, y+1/2, z'
'-x+1/2, -y+1/2, -z'
'-x+1/2, y+1/2, -z'
'x+1/2, -y+1/2, z'

loop_
_atom_site_label
_atom_site_occupancy
_atom_site_fract_x
_atom_site_fract_y
_atom_site_fract_z
_atom_site_adp_type
_atom_site_B_iso_or_equiv
_atom_site_type_symbol
Ba 1.0 0 0 0 Biso 0.616020 Ba
Ca1 1.0 0.719440 0 0.311720 Biso 0.349620 Ca
Ca2 1.0 0.050550 0.766570 0.693010 Biso 0.286771 Ca
O 1.0 0 0 0.500000 Biso 0.648077 O
P1 1.0 0.266410 0 0.399610 Biso 0.201498 P
O11 1.0 0.401340 0 0.583030 Biso 0.359885 O
O12 1.0 0.283060 -0.174900 0.336440 Biso 0.135332 O
O13 1.0 0.120810 0 0.367960 Biso 1.039307 O
P2 1.0 0.366355 0 0.047147 Biso 0.320564 P
O21 1.0 0.287660 0 0.107740 Biso 0.231659 O
O22 1.0 0.243210 0 -0.139660 Biso 0.504296 O
O23 1.0 0.462000 -0.179680 0.114790 Biso 0.506823 O

loop_
_geom_angle_atom_site_label_1
_geom_angle_atom_site_label_2
_geom_angle_atom_site_label_3
_geom_angle
Ba P1 O11 174.2(4)
Ba P1 O12 69.82(12)
Ba P1 O13 80.20(25)
O11 P1 O12 107.20(24)
O11 P1 O13 105.6(4)
O12 P1 O12 108.4(7)
O12 P1 O13 114.0(4)
Ca1 P2 O21 115.4(4)
Ca1 P2 O22 134.9(5)
Ca1 P2 O23 56.69(24)
Ca2 P2 Ca2 75.63(11)
O21 P2 O22 109.7(6)
O21 P2 O23 105.28(27)
O22 P2 O23 111.44(30)
O23 P2 O23 113.3(5)

loop_
_geom_bond_atom_site_label_1
_geom_bond_atom_site_label_2
_geom_bond_distance
Ba O12 3.160(3)
Ba O13 3.438(7)
Ba O21 2.804(9)
Ba O23 2.844(5)
Ca1 O 2.473(3)
Ca1 O11 2.509(8)
Ca1 O12 2.390(7)
Ca1 O13 2.760(7)
Ca1 O22 2.360(11)
Ca1 O23 2.598(6)
Ca2 O 2.506(2)
Ca2 O11 2.303(4)
Ca2 O12 2.392(7)
Ca2 O13 2.366(5)
Ca2 O21 2.548(7)
Ca2 O22 2.388(6)
Ca2 O23 2.442(7)
P1 O11 1.542(3)
P1 O12 1.532(4)
P1 O12 1.532(4)
P1 O13 1.554(8)
P2 O21 1.550(1)
P2 O22 1.563(2)
P2 O23 1.529(6)
P2 O23 1.529(6)
